data_4505794
loop_
_publ_author_name
'Broder, Charlotte K.'
'Davidson, Matthew G.'
'Forsyth, V. Trevor'
'Howard, Judith A. K.'
'Lamb, Sarah'
'Mason, Sax A.'

_publ_section_title
;
 On the Reliability of C&#x2212;H&#x00B7;&#x00B7;&#x00B7;O Interactions in
 Crystal Engineering:&#x2009; Synthesis and Structure of Two Hydrogen
 Bonded Phosphonium Bis(aryloxide) Salts
;
_journal_issue 3
_journal_name_full 'Crystal Growth &amp; Design'
_journal_page_first 163
_journal_paper_doi 10.1021/cg025503q
_journal_volume 2
_journal_year 2002
_chemical_formula_sum 'C73 H88 N2 O2 P2'
_chemical_formula_weight 1087.39
_chemical_name_systematic
; 
 ? 
;
_space_group_IT_number 19
_symmetry_cell_setting orthorhombic
_symmetry_space_group_name_Hall 'P 2ac 2ab'
_symmetry_space_group_name_H-M 'P 21 21 21'
_atom_sites_solution_hydrogens geom
_atom_sites_solution_primary direct
_atom_sites_solution_secondary difmap
_audit_creation_method SHELXL-97
_cell_angle_alpha 90.00
_cell_angle_beta 90.00
_cell_angle_gamma 90.00
_cell_formula_units_Z 4
_cell_length_a 18.048(2)
_cell_length_b 18.776(2)
_cell_length_c 19.106(3)
_cell_measurement_reflns_used 65843
_cell_measurement_temperature 100(2)
_cell_measurement_theta_max 27.6
_cell_measurement_theta_min 1.52
_cell_volume 6474.4(14)
_computing_cell_refinement 'Siemens SAINT'
_computing_data_collection 'Siemens SMART'
_computing_data_reduction 'Siemens SAINT''
_computing_molecular_graphics 'Siemens SHELXTL'
_computing_publication_material 'Siemens SHELXTL'
_computing_structure_refinement 'SHELXL-97 (Sheldrick, 1997)'
_computing_structure_solution 'SHELXS-97 (Sheldrick, 1990)'
_diffrn_ambient_temperature 100(2)
_diffrn_measured_fraction_theta_full 0.996
_diffrn_measured_fraction_theta_max 0.996
_diffrn_measurement_device_type 'Siemens Smart-CCD'
_diffrn_measurement_method '\w scans'
_diffrn_radiation_monochromator graphite
_diffrn_radiation_source 'fine-focus sealed tube'
_diffrn_radiation_type MoK\a
_diffrn_radiation_wavelength 0.71073
_diffrn_reflns_av_R_equivalents 0.0882
_diffrn_reflns_av_sigmaI/netI 0.0478
_diffrn_reflns_limit_h_max 23
_diffrn_reflns_limit_h_min -22
_diffrn_reflns_limit_k_max 24
_diffrn_reflns_limit_k_min -24
_diffrn_reflns_limit_l_max 24
_diffrn_reflns_limit_l_min -24
_diffrn_reflns_number 65843
_diffrn_reflns_theta_full 27.60
_diffrn_reflns_theta_max 27.60
_diffrn_reflns_theta_min 1.52
_diffrn_standards_decay_% 'not measured'
_diffrn_standards_interval_count none
_diffrn_standards_interval_time none
_diffrn_standards_number none
_exptl_absorpt_coefficient_mu 0.112
_exptl_absorpt_correction_T_max 0.9779
_exptl_absorpt_correction_T_min 0.9255
_exptl_crystal_colour red
_exptl_crystal_density_diffrn 1.116
_exptl_crystal_density_meas ?
_exptl_crystal_density_method 'not measured'
_exptl_crystal_description block
_exptl_crystal_F_000 2344
_exptl_crystal_size_max 0.70
_exptl_crystal_size_mid 0.60
_exptl_crystal_size_min 0.20
_refine_diff_density_max 0.292
_refine_diff_density_min -0.236
_refine_diff_density_rms 0.038
_refine_ls_abs_structure_details 'Flack H D (1983), Acta Cryst. A39, 876-881'
_refine_ls_abs_structure_Flack -0.06(4)
_refine_ls_extinction_coef 'not refined'
_refine_ls_extinction_method none
_refine_ls_goodness_of_fit_ref 1.096
_refine_ls_hydrogen_treatment refU
_refine_ls_matrix_type full
_refine_ls_number_parameters 810
_refine_ls_number_reflns 14952
_refine_ls_number_restraints 0
_refine_ls_restrained_S_all 1.096
_refine_ls_R_factor_all 0.0418
_refine_ls_R_factor_gt 0.0346
_refine_ls_shift/su_max 0.001
_refine_ls_shift/su_mean 0.000
_refine_ls_structure_factor_coef Fsqd
_refine_ls_weighting_details 'calc w=1/[\s^2^(Fo^2^)+(0.0193P)^2^+1.6412P] where P=(Fo^2^+2Fc^2^)/3'
_refine_ls_weighting_scheme calc
_refine_ls_wR_factor_gt 0.0795
_refine_ls_wR_factor_ref 0.0853
_reflns_number_gt 13787
_reflns_number_total 14952
_reflns_threshold_expression >2sigma(I)
_cod_data_source_file cg025503q_s1.cif
_cod_data_source_block 1b:CH3CN
_cod_depositor_comments
;
The following automatic conversions were performed:

'_symmetry_cell_setting' value 'Orthorhombic' changed to
'orthorhombic' according to
/home/saulius/struct/CIF-dictionaries/cif_core.dic dictionary named
'cif_core.dic' version 2.4.1 from
2010-06-29.

'_refine_ls_hydrogen_treatment' value 'RefU' changed to
'refU' according to
/home/saulius/struct/CIF-dictionaries/cif_core.dic dictionary named
'cif_core.dic' version 2.4.1 from 2010-06-29.

Automatic conversion script
Id: cif_fix_values 1715 2011-07-08 13:25:40Z adriana 

The following automatic conversions were performed:

'_exptl_crystal_density_meas' value 'not measured' was changed to '?'
- the value is perceived as not measured.

Automatic conversion script
Id: cif_fix_values 3008 2015-01-20 13:52:24Z robertas 
;
_cod_original_cell_volume 6474.3(13)
_cod_original_sg_symbol_H-M P2(1)2(1)2(1)
_cod_database_code 4505794

loop_
_symmetry_equiv_pos_as_xyz
'x, y, z'
'-x+1/2, -y, z+1/2'
'-x, y+1/2, -z+1/2'
'x+1/2, -y+1/2, -z'

loop_
_atom_site_label
_atom_site_type_symbol
_atom_site_fract_x
_atom_site_fract_y
_atom_site_fract_z
_atom_site_U_iso_or_equiv
_atom_site_adp_type
_atom_site_occupancy
_atom_site_symmetry_multiplicity
_atom_site_calc_flag
_atom_site_refinement_flags
P1 P -0.59750(2) -0.45642(2) -0.176803(18) 0.01789(7) Uani 1 1 d .
C1 C -0.68608(8) -0.41277(8) -0.18449(8) 0.0212(3) Uani 1 1 d .
H1A H -0.6795 -0.3665 -0.2086 0.032(5) Uiso 1 1 calc R
H1B H -0.7195 -0.4425 -0.2134 0.024(4) Uiso 1 1 calc R
C2 C -0.72184(9) -0.40006(9) -0.11296(8) 0.0250(3) Uani 1 1 d .
H2A H -0.7673 -0.3722 -0.1189 0.029(5) Uiso 1 1 calc R
H2B H -0.6873 -0.3739 -0.0829 0.036(5) Uiso 1 1 calc R
H2C H -0.7339 -0.4459 -0.0913 0.034(5) Uiso 1 1 calc R
C11 C -0.60702(8) -0.53129(8) -0.11826(8) 0.0200(3) Uani 1 1 d .
C12 C -0.64591(9) -0.59151(9) -0.14127(9) 0.0267(3) Uani 1 1 d .
H12A H -0.6629 -0.5943 -0.1882 0.033(5) Uiso 1 1 calc R
C13 C -0.65950(10) -0.64723(9) -0.09482(9) 0.0296(4) Uani 1 1 d .
H13A H -0.6857 -0.6882 -0.1102 0.028(5) Uiso 1 1 calc R
C14 C -0.63481(9) -0.64302(9) -0.02589(8) 0.0278(3) Uani 1 1 d .
H14A H -0.6439 -0.6813 0.0054 0.034(5) Uiso 1 1 calc R
C15 C -0.59689(9) -0.58286(9) -0.00264(8) 0.0257(3) Uani 1 1 d .
H15A H -0.5803 -0.5801 0.0445 0.025(5) Uiso 1 1 calc R
C16 C -0.58346(8) -0.52684(8) -0.04866(8) 0.0225(3) Uani 1 1 d .
H16A H -0.5582 -0.4855 -0.0327 0.031(5) Uiso 1 1 calc R
C21 C -0.52775(8) -0.39673(8) -0.14281(8) 0.0208(3) Uani 1 1 d .
C22 C -0.53927(9) -0.32314(9) -0.14294(8) 0.0263(3) Uani 1 1 d .
H22A H -0.5851 -0.3041 -0.1588 0.035(5) Uiso 1 1 calc R
C23 C -0.48312(11) -0.27768(10) -0.11964(9) 0.0333(4) Uani 1 1 d .
H23A H -0.4907 -0.2276 -0.1196 0.036(5) Uiso 1 1 calc R
C24 C -0.41622(10) -0.30575(10) -0.09649(9) 0.0346(4) Uani 1 1 d .
H24A H -0.3786 -0.2748 -0.0797 0.045(6) Uiso 1 1 calc R
C25 C -0.40397(10) -0.37871(10) -0.09770(9) 0.0306(4) Uani 1 1 d .
H25A H -0.3577 -0.3973 -0.0825 0.035(5) Uiso 1 1 calc R
C26 C -0.45905(9) -0.42476(9) -0.12108(8) 0.0245(3) Uani 1 1 d .
H26A H -0.4504 -0.4747 -0.1224 0.015(4) Uiso 1 1 calc R
C31 C -0.56818(8) -0.48627(8) -0.26170(7) 0.0191(3) Uani 1 1 d .
C32 C -0.59339(8) -0.45076(8) -0.32186(8) 0.0227(3) Uani 1 1 d .
H32A H -0.6279 -0.4128 -0.3179 0.027(5) Uiso 1 1 calc R
C33 C -0.56746(9) -0.47155(9) -0.38726(8) 0.0263(3) Uani 1 1 d .
H33A H -0.5846 -0.4478 -0.4281 0.033(5) Uiso 1 1 calc R
C34 C -0.51644(9) -0.52704(9) -0.39324(8) 0.0269(3) Uani 1 1 d .
H34A H -0.4991 -0.5409 -0.4381 0.027(5) Uiso 1 1 calc R
C35 C -0.49092(8) -0.56210(9) -0.33398(8) 0.0249(3) Uani 1 1 d .
H35A H -0.4560 -0.5997 -0.3383 0.029(5) Uiso 1 1 calc R
C36 C -0.51669(8) -0.54207(9) -0.26812(8) 0.0225(3) Uani 1 1 d .
H36A H -0.4995 -0.5661 -0.2275 0.027(5) Uiso 1 1 calc R
P2 P -0.86980(2) -0.84391(2) -0.195738(19) 0.01818(8) Uani 1 1 d .
C3 C -0.88761(8) -0.77028(8) -0.13740(8) 0.0228(3) Uani 1 1 d .
H3A H -0.8507 -0.7712 -0.0990 0.023(4) Uiso 1 1 calc R
H3B H -0.8809 -0.7251 -0.1634 0.019(4) Uiso 1 1 calc R
C4 C -0.96628(9) -0.77157(10) -0.10539(9) 0.0282(3) Uani 1 1 d .
H4A H -0.9726 -0.7304 -0.0744 0.037(6) Uiso 1 1 calc R
H4B H -0.9730 -0.8156 -0.0785 0.043(6) Uiso 1 1 calc R
H4C H -1.0032 -0.7695 -0.1430 0.029(5) Uiso 1 1 calc R
C41 C -0.90884(9) -0.82927(9) -0.28124(8) 0.0237(3) Uani 1 1 d .
C42 C -0.88193(10) -0.87104(10) -0.33677(9) 0.0318(4) Uani 1 1 d .
H42A H -0.8460 -0.9070 -0.3281 0.037(6) Uiso 1 1 calc R
C43 C -0.90792(12) -0.85972(12) -0.40430(10) 0.0427(5) Uani 1 1 d .
H43A H -0.8900 -0.8881 -0.4418 0.068(8) Uiso 1 1 calc R
C44 C -0.95984(12) -0.80709(14) -0.41681(10) 0.0483(6) Uani 1 1 d .
H44A H -0.9771 -0.7991 -0.4631 0.065(8) Uiso 1 1 calc R
C45 C -0.98671(11) -0.76616(13) -0.36259(12) 0.0461(5) Uani 1 1 d .
H45A H -1.0229 -0.7306 -0.3717 0.048(6) Uiso 1 1 calc R
C46 C -0.96118(9) -0.77651(10) -0.29399(10) 0.0332(4) Uani 1 1 d .
H46A H -0.9794 -0.7479 -0.2568 0.034(5) Uiso 1 1 calc R
C51 C -0.77123(8) -0.85321(8) -0.20681(8) 0.0204(3) Uani 1 1 d .
C52 C -0.73781(9) -0.92041(9) -0.20539(9) 0.0271(3) Uani 1 1 d .
H52A H -0.7669 -0.9619 -0.1981 0.031(5) Uiso 1 1 calc R
C53 C -0.66129(9) -0.92578(10) -0.21483(10) 0.0314(4) Uani 1 1 d .
H53A H -0.6379 -0.9711 -0.2140 0.038(5) Uiso 1 1 calc R
C54 C -0.61959(9) -0.86463(10) -0.22543(9) 0.0299(4) Uani 1 1 d .
H54A H -0.5675 -0.8683 -0.2314 0.036(5) Uiso 1 1 calc R
C55 C -0.65320(9) -0.79797(10) -0.22749(9) 0.0267(3) Uani 1 1 d .
H55A H -0.6239 -0.7566 -0.2349 0.033(5) Uiso 1 1 calc R
C56 C -0.72955(8) -0.79151(9) -0.21871(8) 0.0234(3) Uani 1 1 d .
H56A H -0.7528 -0.7462 -0.2208 0.031(5) Uiso 1 1 calc R
C61 C -0.90609(8) -0.92408(8) -0.15708(8) 0.0198(3) Uani 1 1 d .
C62 C -0.96327(8) -0.96264(9) -0.18830(8) 0.0236(3) Uani 1 1 d .
H62A H -0.9824 -0.9483 -0.2324 0.032(5) Uiso 1 1 calc R
C63 C -0.99226(9) -1.02245(9) -0.15454(9) 0.0283(3) Uani 1 1 d .
H63A H -1.0314 -1.0487 -0.1755 0.055(7) Uiso 1 1 calc R
C64 C -0.96365(9) -1.04346(9) -0.09012(9) 0.0287(3) Uani 1 1 d .
H64A H -0.9829 -1.0845 -0.0675 0.031(5) Uiso 1 1 calc R
C65 C -0.90688(10) -1.00461(9) -0.05853(9) 0.0288(3) Uani 1 1 d .
H65A H -0.8878 -1.0193 -0.0145 0.034(5) Uiso 1 1 calc R
C66 C -0.87822(9) -0.94465(9) -0.09125(8) 0.0251(3) Uani 1 1 d .
H66A H -0.8401 -0.9177 -0.0694 0.051(7) Uiso 1 1 calc R
O1 O -0.61989(6) -0.16345(7) -0.21915(6) 0.0331(3) Uani 1 1 d .
C71 C -0.67283(8) -0.20524(8) -0.23940(8) 0.0214(3) Uani 1 1 d .
C72 C -0.67123(8) -0.23950(8) -0.30749(8) 0.0198(3) Uani 1 1 d .
C73 C -0.73005(8) -0.28354(8) -0.32796(8) 0.0185(3) Uani 1 1 d .
H73A H -0.7279 -0.3059 -0.3725 0.011(4) Uiso 1 1 calc R
C74 C -0.79195(8) -0.29601(8) -0.28538(8) 0.0178(3) Uani 1 1 d .
C75 C -0.79412(8) -0.26186(8) -0.22042(8) 0.0186(3) Uani 1 1 d .
H75A H -0.8364 -0.2689 -0.1916 0.021(4) Uiso 1 1 calc R
C76 C -0.73725(8) -0.21784(8) -0.19566(8) 0.0192(3) Uani 1 1 d .
C6 C -0.60616(8) -0.22313(9) -0.35767(8) 0.0237(3) Uani 1 1 d .
C67 C -0.61202(10) -0.26458(11) -0.42705(9) 0.0317(4) Uani 1 1 d .
H67A H -0.6580 -0.2515 -0.4510 0.035(5) Uiso 1 1 calc R
H67B H -0.6121 -0.3158 -0.4173 0.032(5) Uiso 1 1 calc R
H67C H -0.5696 -0.2528 -0.4569 0.045(6) Uiso 1 1 calc R
C68 C -0.60566(10) -0.14290(10) -0.37623(10) 0.0322(4) Uani 1 1 d .
H68A H -0.6485 -0.1319 -0.4059 0.046(6) Uiso 1 1 calc R
H68B H -0.5599 -0.1313 -0.4014 0.049(6) Uiso 1 1 calc R
H68C H -0.6083 -0.1147 -0.3331 0.041(6) Uiso 1 1 calc R
C69 C -0.53167(9) -0.24393(11) -0.32325(10) 0.0321(4) Uani 1 1 d .
H69A H -0.5316 -0.2951 -0.3131 0.028(5) Uiso 1 1 calc R
H69B H -0.5254 -0.2172 -0.2796 0.032(5) Uiso 1 1 calc R
H69C H -0.4909 -0.2327 -0.3552 0.041(6) Uiso 1 1 calc R
C7 C -0.74382(9) -0.17878(9) -0.12472(8) 0.0245(3) Uani 1 1 d .
C77 C -0.74511(10) -0.09766(9) -0.13740(10) 0.0331(4) Uani 1 1 d .
H77A H -0.7456 -0.0727 -0.0923 0.045(6) Uiso 1 1 calc R
H77B H -0.7896 -0.0850 -0.1640 0.056(7) Uiso 1 1 calc R
H77C H -0.7010 -0.0837 -0.1639 0.035(5) Uiso 1 1 calc R
C78 C -0.67851(10) -0.19715(10) -0.07583(9) 0.0328(4) Uani 1 1 d .
H78A H -0.6833 -0.1702 -0.0322 0.036(5) Uiso 1 1 calc R
H78B H -0.6317 -0.1847 -0.0988 0.037(5) Uiso 1 1 calc R
H78C H -0.6791 -0.2483 -0.0655 0.023(5) Uiso 1 1 calc R
C79 C -0.81538(10) -0.19771(10) -0.08500(10) 0.0348(4) Uani 1 1 d .
H79A H -0.8168 -0.1716 -0.0406 0.041(6) Uiso 1 1 calc R
H79B H -0.8165 -0.2490 -0.0757 0.039(6) Uiso 1 1 calc R
H79C H -0.8584 -0.1845 -0.1135 0.039(6) Uiso 1 1 calc R
C5 C -0.85331(7) -0.34605(8) -0.30856(8) 0.0195(3) Uani 1 1 d .
H5A H -0.8571 -0.3438 -0.3602 0.014(4) Uiso 1 1 calc R
H5B H -0.9007 -0.3284 -0.2892 0.024(4) Uiso 1 1 calc R
O2 O -0.82611(6) -0.63888(6) -0.22920(6) 0.0239(2) Uani 1 1 d .
C81 C -0.83032(8) -0.57181(8) -0.24668(8) 0.0184(3) Uani 1 1 d .
C82 C -0.80237(7) -0.54591(8) -0.31331(7) 0.0180(3) Uani 1 1 d .
C83 C -0.81005(7) -0.47398(8) -0.33110(7) 0.0183(3) Uani 1 1 d .
H83A H -0.7913 -0.4584 -0.3749 0.018(4) Uiso 1 1 calc R
C84 C -0.84415(7) -0.42385(8) -0.28727(8) 0.0172(3) Uani 1 1 d .
C85 C -0.87071(8) -0.44839(8) -0.22295(7) 0.0185(3) Uani 1 1 d .
H85A H -0.8936 -0.4152 -0.1923 0.020(4) Uiso 1 1 calc R
C86 C -0.86530(8) -0.51949(8) -0.20139(7) 0.0186(3) Uani 1 1 d .
C8 C -0.76814(8) -0.59916(8) -0.36613(8) 0.0204(3) Uani 1 1 d .
C87 C -0.69885(9) -0.63426(9) -0.33431(8) 0.0244(3) Uani 1 1 d .
H87A H -0.6793 -0.6698 -0.3670 0.045(6) Uiso 1 1 calc R
H87B H -0.7121 -0.6575 -0.2901 0.024(4) Uiso 1 1 calc R
H87C H -0.6611 -0.5978 -0.3256 0.033(5) Uiso 1 1 calc R
C88 C -0.82569(9) -0.65687(10) -0.38504(9) 0.0305(4) Uani 1 1 d .
H88A H -0.8032 -0.6915 -0.4171 0.052(7) Uiso 1 1 calc R
H88B H -0.8685 -0.6345 -0.4077 0.045(6) Uiso 1 1 calc R
H88C H -0.8419 -0.6812 -0.3423 0.038(6) Uiso 1 1 calc R
C89 C -0.74426(9) -0.56301(9) -0.43491(8) 0.0265(3) Uani 1 1 d .
H89A H -0.7220 -0.5985 -0.4661 0.024(5) Uiso 1 1 calc R
H89B H -0.7079 -0.5256 -0.4247 0.045(6) Uiso 1 1 calc R
H89C H -0.7877 -0.5419 -0.4577 0.034(5) Uiso 1 1 calc R
C9 C -0.90367(9) -0.54385(9) -0.13337(8) 0.0242(3) Uani 1 1 d .
C97 C -0.85017(10) -0.58551(9) -0.08509(9) 0.0280(3) Uani 1 1 d .
H97A H -0.8129 -0.5529 -0.0660 0.041(6) Uiso 1 1 calc R
H97B H -0.8255 -0.6230 -0.1121 0.029(5) Uiso 1 1 calc R
H97C H -0.8782 -0.6070 -0.0466 0.035(5) Uiso 1 1 calc R
C98 C -0.97017(9) -0.59130(10) -0.15469(9) 0.0302(4) Uani 1 1 d .
H98A H -1.0069 -0.5624 -0.1795 0.037(5) Uiso 1 1 calc R
H98B H -0.9928 -0.6119 -0.1127 0.032(5) Uiso 1 1 calc R
H98C H -0.9529 -0.6297 -0.1854 0.026(5) Uiso 1 1 calc R
C99 C -0.93468(12) -0.48179(10) -0.09019(10) 0.0372(4) Uani 1 1 d .
H99A H -0.8943 -0.4493 -0.0777 0.038(6) Uiso 1 1 calc R
H99B H -0.9577 -0.5003 -0.0475 0.051(7) Uiso 1 1 calc R
H99C H -0.9718 -0.4561 -0.1178 0.042(6) Uiso 1 1 calc R
N1 N -0.27325(11) -0.31975(11) -0.46980(10) 0.0504(5) Uani 1 1 d .
C2N C -0.32726(12) -0.34876(14) -0.46828(10) 0.0451(5) Uani 1 1 d .
C1N C -0.39723(17) -0.3878(3) -0.46502(16) 0.1126(17) Uani 1 1 d .
H1NA H -0.4197 -0.3894 -0.5117 0.169 Uiso 1 1 calc R
H1NB H -0.4310 -0.3638 -0.4325 0.169 Uiso 1 1 calc R
H1NC H -0.3879 -0.4365 -0.4487 0.169 Uiso 1 1 calc R
N2 N -0.26662(18) -0.50006(15) -0.57597(16) 0.0887(9) Uani 1 1 d .
C3N C -0.30100(17) -0.40215(18) -0.66617(16) 0.0776(9) Uani 1 1 d .
H3NA H -0.3495 -0.4128 -0.6867 0.116 Uiso 1 1 calc R
H3NB H -0.2635 -0.4008 -0.7033 0.116 Uiso 1 1 calc R
H3NC H -0.3029 -0.3558 -0.6426 0.116 Uiso 1 1 calc R
C4N C -0.28185(16) -0.45687(15) -0.61587(13) 0.0612(7) Uani 1 1 d .

loop_
_atom_site_aniso_label
_atom_site_aniso_U_11
_atom_site_aniso_U_22
_atom_site_aniso_U_33
_atom_site_aniso_U_23
_atom_site_aniso_U_13
_atom_site_aniso_U_12
P1 0.01914(16) 0.01914(17) 0.01539(16) 0.00220(14) -0.00284(13) 0.00084(14)
C1 0.0198(7) 0.0246(7) 0.0192(7) 0.0032(6) -0.0021(6) 0.0041(6)
C2 0.0258(8) 0.0271(8) 0.0220(7) 0.0005(6) 0.0015(6) 0.0028(6)
C11 0.0205(7) 0.0201(7) 0.0193(7) 0.0031(6) -0.0002(5) 0.0010(6)
C12 0.0335(8) 0.0257(8) 0.0208(7) -0.0011(6) -0.0032(6) -0.0030(7)
C13 0.0392(9) 0.0212(8) 0.0283(8) -0.0020(7) 0.0004(7) -0.0057(7)
C14 0.0350(9) 0.0234(8) 0.0249(8) 0.0038(6) 0.0039(7) 0.0002(7)
C15 0.0303(8) 0.0294(8) 0.0173(7) 0.0039(6) -0.0012(6) 0.0000(7)
C16 0.0245(8) 0.0220(8) 0.0209(7) -0.0005(6) -0.0037(6) -0.0010(6)
C21 0.0246(7) 0.0221(7) 0.0157(7) 0.0019(6) -0.0022(5) -0.0034(6)
C22 0.0315(8) 0.0234(8) 0.0240(8) 0.0029(6) -0.0028(6) -0.0006(7)
C23 0.0473(11) 0.0215(8) 0.0310(9) 0.0030(7) -0.0028(8) -0.0081(7)
C24 0.0411(10) 0.0357(10) 0.0271(8) 0.0061(7) -0.0092(7) -0.0192(8)
C25 0.0268(8) 0.0399(10) 0.0252(8) 0.0122(7) -0.0074(7) -0.0088(7)
C26 0.0261(8) 0.0261(8) 0.0214(8) 0.0068(6) -0.0052(6) -0.0034(6)
C31 0.0195(7) 0.0214(7) 0.0166(7) 0.0001(5) -0.0022(5) -0.0017(6)
C32 0.0231(7) 0.0228(7) 0.0221(7) 0.0031(6) -0.0012(6) 0.0048(6)
C33 0.0308(8) 0.0291(9) 0.0190(7) 0.0052(6) -0.0019(6) 0.0059(7)
C34 0.0284(8) 0.0310(9) 0.0213(7) -0.0012(6) 0.0028(6) 0.0046(7)
C35 0.0211(7) 0.0240(8) 0.0296(8) -0.0003(6) -0.0005(6) 0.0059(6)
C36 0.0203(7) 0.0238(8) 0.0233(7) 0.0031(6) -0.0057(5) 0.0022(6)
P2 0.01698(16) 0.01801(17) 0.01956(17) 0.00181(14) -0.00009(14) -0.00151(14)
C3 0.0233(8) 0.0199(7) 0.0251(8) -0.0025(6) -0.0004(6) -0.0008(6)
C4 0.0273(8) 0.0289(9) 0.0285(8) -0.0041(7) 0.0049(7) -0.0019(7)
C41 0.0215(7) 0.0270(8) 0.0227(7) 0.0068(6) -0.0023(6) -0.0073(6)
C42 0.0389(9) 0.0325(9) 0.0239(8) 0.0025(7) 0.0014(7) -0.0093(7)
C43 0.0545(12) 0.0502(12) 0.0234(8) 0.0048(8) -0.0007(9) -0.0232(10)
C44 0.0475(11) 0.0695(15) 0.0279(10) 0.0194(10) -0.0114(9) -0.0288(11)
C45 0.0278(9) 0.0590(14) 0.0514(12) 0.0306(11) -0.0129(9) -0.0076(9)
C46 0.0217(8) 0.0404(10) 0.0375(10) 0.0129(8) -0.0033(7) -0.0014(7)
C51 0.0175(6) 0.0236(7) 0.0200(7) 0.0004(6) -0.0007(5) -0.0013(6)
C52 0.0239(8) 0.0219(8) 0.0354(9) 0.0025(7) 0.0015(6) -0.0008(6)
C53 0.0249(8) 0.0306(9) 0.0388(10) 0.0010(7) 0.0013(7) 0.0062(7)
C54 0.0190(7) 0.0411(10) 0.0295(8) -0.0037(7) 0.0017(6) -0.0010(7)
C55 0.0229(7) 0.0308(9) 0.0265(8) -0.0013(7) 0.0028(6) -0.0078(6)
C56 0.0238(7) 0.0238(8) 0.0226(7) -0.0008(6) 0.0005(6) -0.0016(6)
C61 0.0191(6) 0.0178(7) 0.0227(7) 0.0027(5) 0.0029(6) -0.0002(6)
C62 0.0209(7) 0.0254(8) 0.0245(7) 0.0014(6) 0.0008(6) 0.0001(6)
C63 0.0235(7) 0.0250(8) 0.0364(9) -0.0006(7) 0.0042(7) -0.0056(6)
C64 0.0295(8) 0.0220(8) 0.0345(9) 0.0043(7) 0.0136(7) -0.0006(7)
C65 0.0313(8) 0.0305(9) 0.0247(8) 0.0076(7) 0.0034(7) 0.0025(7)
C66 0.0251(7) 0.0268(8) 0.0233(7) 0.0019(6) 0.0004(6) -0.0022(6)
O1 0.0275(6) 0.0401(7) 0.0316(6) -0.0096(5) 0.0016(5) -0.0143(5)
C71 0.0196(7) 0.0212(7) 0.0234(7) -0.0003(6) -0.0016(6) -0.0021(6)
C72 0.0196(7) 0.0196(7) 0.0202(7) 0.0035(6) -0.0005(5) 0.0008(5)
C73 0.0220(7) 0.0170(7) 0.0165(6) 0.0016(5) -0.0030(5) 0.0020(5)
C74 0.0195(7) 0.0139(6) 0.0201(7) 0.0008(5) -0.0038(5) 0.0015(5)
C75 0.0176(7) 0.0165(7) 0.0218(7) 0.0020(6) 0.0009(5) 0.0017(5)
C76 0.0225(7) 0.0171(7) 0.0181(7) -0.0021(5) -0.0001(6) 0.0009(5)
C6 0.0201(7) 0.0279(8) 0.0231(7) 0.0040(6) 0.0013(6) 0.0016(6)
C67 0.0311(9) 0.0404(10) 0.0235(8) 0.0012(7) 0.0074(6) 0.0007(7)
C68 0.0275(8) 0.0325(9) 0.0365(9) 0.0090(7) 0.0038(7) -0.0067(7)
C69 0.0196(7) 0.0441(10) 0.0326(9) 0.0079(8) 0.0026(7) 0.0031(7)
C7 0.0280(8) 0.0214(8) 0.0242(8) -0.0057(6) 0.0025(6) -0.0021(6)
C77 0.0380(9) 0.0228(8) 0.0386(10) -0.0097(7) 0.0011(8) -0.0005(7)
C78 0.0417(10) 0.0328(10) 0.0239(8) -0.0067(7) -0.0050(7) -0.0002(8)
C79 0.0391(10) 0.0346(10) 0.0307(9) -0.0145(8) 0.0129(8) -0.0079(8)
C5 0.0188(6) 0.0179(7) 0.0217(7) 0.0001(6) -0.0038(5) -0.0004(5)
O2 0.0290(5) 0.0167(5) 0.0260(6) 0.0007(4) 0.0066(4) 0.0007(4)
C81 0.0176(6) 0.0181(7) 0.0195(7) -0.0004(6) -0.0010(5) -0.0007(5)
C82 0.0169(6) 0.0204(7) 0.0167(6) -0.0019(6) -0.0004(5) -0.0002(5)
C83 0.0162(6) 0.0231(7) 0.0156(6) -0.0003(5) -0.0018(5) -0.0021(5)
C84 0.0159(6) 0.0163(7) 0.0195(7) -0.0007(5) -0.0041(5) -0.0023(5)
C85 0.0165(6) 0.0192(7) 0.0200(6) -0.0040(5) -0.0011(5) -0.0006(5)
C86 0.0190(6) 0.0199(7) 0.0169(6) -0.0009(5) 0.0008(5) -0.0002(5)
C8 0.0210(7) 0.0220(7) 0.0181(7) -0.0040(6) 0.0021(5) 0.0003(6)
C87 0.0267(7) 0.0212(7) 0.0252(8) -0.0009(6) 0.0031(6) 0.0036(6)
C88 0.0295(8) 0.0307(9) 0.0312(9) -0.0115(7) 0.0009(7) -0.0047(7)
C89 0.0306(8) 0.0325(9) 0.0163(7) -0.0021(6) 0.0028(6) 0.0047(7)
C9 0.0289(7) 0.0234(7) 0.0202(7) 0.0022(6) 0.0073(6) 0.0047(7)
C97 0.0369(9) 0.0271(8) 0.0201(8) 0.0013(6) 0.0008(6) 0.0026(7)
C98 0.0266(8) 0.0297(9) 0.0343(9) 0.0097(7) 0.0082(7) 0.0026(7)
C99 0.0542(11) 0.0302(9) 0.0271(9) 0.0018(7) 0.0183(8) 0.0115(9)
N1 0.0497(11) 0.0533(12) 0.0483(11) -0.0027(9) 0.0007(9) -0.0055(9)
C2N 0.0397(11) 0.0662(15) 0.0293(10) -0.0021(10) -0.0053(8) -0.0022(11)
C1N 0.0672(18) 0.219(5) 0.0512(16) -0.007(2) -0.0047(14) -0.076(3)
N2 0.127(2) 0.0527(14) 0.0862(19) 0.0033(14) 0.0011(18) -0.0242(16)
C3N 0.0831(19) 0.083(2) 0.0672(17) 0.0181(15) -0.0059(15) -0.0466(17)
C4N 0.0833(18) 0.0495(14) 0.0509(13) -0.0104(12) 0.0111(13) -0.0289(14)

loop_
_atom_type_symbol
_atom_type_description
_atom_type_scat_dispersion_real
_atom_type_scat_dispersion_imag
_atom_type_scat_source
C C 0.0033 0.0016 'International Tables Vol C Tables 4.2.6.8 and 6.1.1.4'
H H 0.0000 0.0000 'International Tables Vol C Tables 4.2.6.8 and 6.1.1.4'
N N 0.0061 0.0033 'International Tables Vol C Tables 4.2.6.8 and 6.1.1.4'
O O 0.0106 0.0060 'International Tables Vol C Tables 4.2.6.8 and 6.1.1.4'
P P 0.1023 0.0942 'International Tables Vol C Tables 4.2.6.8 and 6.1.1.4'

loop_
_geom_angle_atom_site_label_1
_geom_angle_atom_site_label_2
_geom_angle_atom_site_label_3
_geom_angle
C31 P1 C1 109.25(7)
C31 P1 C11 110.16(7)
C1 P1 C11 108.68(7)
C31 P1 C21 108.25(7)
C1 P1 C21 111.43(7)
C11 P1 C21 109.07(7)
C2 C1 P1 111.85(10)
C2 C1 H1A 109.2
P1 C1 H1A 109.2
C2 C1 H1B 109.2
P1 C1 H1B 109.2
H1A C1 H1B 107.9
C1 C2 H2A 109.5
C1 C2 H2B 109.5
H2A C2 H2B 109.5
C1 C2 H2C 109.5
H2A C2 H2C 109.5
H2B C2 H2C 109.5
C16 C11 C12 119.90(14)
C16 C11 P1 120.93(12)
C12 C11 P1 118.80(11)
C13 C12 C11 119.61(15)
C13 C12 H12A 120.2
C11 C12 H12A 120.2
C14 C13 C12 120.22(16)
C14 C13 H13A 119.9
C12 C13 H13A 119.9
C13 C14 C15 120.31(15)
C13 C14 H14A 119.8
C15 C14 H14A 119.8
C16 C15 C14 119.77(14)
C16 C15 H15A 120.1
C14 C15 H15A 120.1
C15 C16 C11 120.17(14)
C15 C16 H16A 119.9
C11 C16 H16A 119.9
C22 C21 C26 120.04(15)
C22 C21 P1 120.61(12)
C26 C21 P1 119.17(12)
C21 C22 C23 119.70(16)
C21 C22 H22A 120.2
C23 C22 H22A 120.2
C24 C23 C22 119.98(17)
C24 C23 H23A 120.0
C22 C23 H23A 120.0
C25 C24 C23 120.50(16)
C25 C24 H24A 119.8
C23 C24 H24A 119.8
C24 C25 C26 120.33(17)
C24 C25 H25A 119.8
C26 C25 H25A 119.8
C25 C26 C21 119.42(16)
C25 C26 H26A 120.3
C21 C26 H26A 120.3
C32 C31 C36 119.78(13)
C32 C31 P1 119.70(12)
C36 C31 P1 120.41(11)
C33 C32 C31 119.55(14)
C33 C32 H32A 120.2
C31 C32 H32A 120.2
C32 C33 C34 120.36(14)
C32 C33 H33A 119.8
C34 C33 H33A 119.8
C35 C34 C33 120.42(14)
C35 C34 H34A 119.8
C33 C34 H34A 119.8
C34 C35 C36 119.85(14)
C34 C35 H35A 120.1
C36 C35 H35A 120.1
C35 C36 C31 120.04(13)
C35 C36 H36A 120.0
C31 C36 H36A 120.0
C51 P2 C41 107.16(7)
C51 P2 C61 109.07(7)
C41 P2 C61 110.95(7)
C51 P2 C3 108.84(7)
C41 P2 C3 111.96(8)
C61 P2 C3 108.81(7)
C4 C3 P2 113.32(11)
C4 C3 H3A 108.9
P2 C3 H3A 108.9
C4 C3 H3B 108.9
P2 C3 H3B 108.9
H3A C3 H3B 107.7
C3 C4 H4A 109.5
C3 C4 H4B 109.5
H4A C4 H4B 109.5
C3 C4 H4C 109.5
H4A C4 H4C 109.5
H4B C4 H4C 109.5
C46 C41 C42 119.99(16)
C46 C41 P2 122.25(13)
C42 C41 P2 117.68(13)
C43 C42 C41 119.93(18)
C43 C42 H42A 120.0
C41 C42 H42A 120.0
C44 C43 C42 119.9(2)
C44 C43 H43A 120.0
C42 C43 H43A 120.0
C45 C44 C43 120.46(18)
C45 C44 H44A 119.8
C43 C44 H44A 119.8
C44 C45 C46 120.64(19)
C44 C45 H45A 119.7
C46 C45 H45A 119.7
C41 C46 C45 119.05(19)
C41 C46 H46A 120.5
C45 C46 H46A 120.5
C52 C51 C56 121.19(14)
C52 C51 P2 120.76(12)
C56 C51 P2 118.03(12)
C53 C52 C51 119.28(15)
C53 C52 H52A 120.4
C51 C52 H52A 120.4
C54 C53 C52 119.70(16)
C54 C53 H53A 120.1
C52 C53 H53A 120.1
C53 C54 C55 120.80(15)
C53 C54 H54A 119.6
C55 C54 H54A 119.6
C54 C55 C56 120.39(15)
C54 C55 H55A 119.8
C56 C55 H55A 119.8
C55 C56 C51 118.62(15)
C55 C56 H56A 120.7
C51 C56 H56A 120.7
C62 C61 C66 120.26(14)
C62 C61 P2 121.86(12)
C66 C61 P2 117.76(12)
C61 C62 C63 119.81(15)
C61 C62 H62A 120.1
C63 C62 H62A 120.1
C64 C63 C62 119.82(15)
C64 C63 H63A 120.1
C62 C63 H63A 120.1
C63 C64 C65 120.46(15)
C63 C64 H64A 119.8
C65 C64 H64A 119.8
C66 C65 C64 120.20(16)
C66 C65 H65A 119.9
C64 C65 H65A 119.9
C65 C66 C61 119.44(15)
C65 C66 H66A 120.3
C61 C66 H66A 120.3
O1 C71 C76 121.18(14)
O1 C71 C72 121.42(13)
C76 C71 C72 117.38(13)
C73 C72 C71 119.77(13)
C73 C72 C6 121.30(13)
C71 C72 C6 118.85(13)
C72 C73 C74 122.71(14)
C72 C73 H73A 118.6
C74 C73 H73A 118.6
C75 C74 C73 117.46(13)
C75 C74 C5 121.50(13)
C73 C74 C5 121.02(13)
C74 C75 C76 123.39(13)
C74 C75 H75A 118.3
C76 C75 H75A 118.3
C75 C76 C71 119.27(13)
C75 C76 C7 121.34(13)
C71 C76 C7 119.28(13)
C67 C6 C69 107.33(14)
C67 C6 C72 112.38(13)
C69 C6 C72 110.25(12)
C67 C6 C68 107.15(14)
C69 C6 C68 109.77(14)
C72 C6 C68 109.87(13)
C6 C67 H67A 109.5
C6 C67 H67B 109.5
H67A C67 H67B 109.5
C6 C67 H67C 109.5
H67A C67 H67C 109.5
H67B C67 H67C 109.5
C6 C68 H68A 109.5
C6 C68 H68B 109.5
H68A C68 H68B 109.5
C6 C68 H68C 109.5
H68A C68 H68C 109.5
H68B C68 H68C 109.5
C6 C69 H69A 109.5
C6 C69 H69B 109.5
H69A C69 H69B 109.5
C6 C69 H69C 109.5
H69A C69 H69C 109.5
H69B C69 H69C 109.5
C79 C7 C77 107.02(14)
C79 C7 C78 106.91(14)
C77 C7 C78 109.10(14)
C79 C7 C76 112.77(13)
C77 C7 C76 109.39(13)
C78 C7 C76 111.49(13)
C7 C77 H77A 109.5
C7 C77 H77B 109.5
H77A C77 H77B 109.5
C7 C77 H77C 109.5
H77A C77 H77C 109.5
H77B C77 H77C 109.5
C7 C78 H78A 109.5
C7 C78 H78B 109.5
H78A C78 H78B 109.5
C7 C78 H78C 109.5
H78A C78 H78C 109.5
H78B C78 H78C 109.5
C7 C79 H79A 109.5
C7 C79 H79B 109.5
H79A C79 H79B 109.5
C7 C79 H79C 109.5
H79A C79 H79C 109.5
H79B C79 H79C 109.5
C74 C5 C84 115.84(11)
C74 C5 H5A 108.3
C84 C5 H5A 108.3
C74 C5 H5B 108.3
C84 C5 H5B 108.3
H5A C5 H5B 107.4
O2 C81 C82 121.80(13)
O2 C81 C86 121.68(13)
C82 C81 C86 116.49(13)
C83 C82 C81 120.09(13)
C83 C82 C8 120.27(13)
C81 C82 C8 119.55(13)
C82 C83 C84 123.11(13)
C82 C83 H83A 118.4
C84 C83 H83A 118.4
C85 C84 C83 117.03(14)
C85 C84 C5 120.87(13)
C83 C84 C5 122.09(13)
C84 C85 C86 123.31(13)
C84 C85 H85A 118.3
C86 C85 H85A 118.3
C85 C86 C81 119.97(13)
C85 C86 C9 119.96(13)
C81 C86 C9 119.76(13)
C87 C8 C89 107.37(12)
C87 C8 C88 109.79(13)
C89 C8 C88 107.33(13)
C87 C8 C82 110.06(12)
C89 C8 C82 112.52(13)
C88 C8 C82 109.70(12)
C8 C87 H87A 109.5
C8 C87 H87B 109.5
H87A C87 H87B 109.5
C8 C87 H87C 109.5
H87A C87 H87C 109.5
H87B C87 H87C 109.5
C8 C88 H88A 109.5
C8 C88 H88B 109.5
H88A C88 H88B 109.5
C8 C88 H88C 109.5
H88A C88 H88C 109.5
H88B C88 H88C 109.5
C8 C89 H89A 109.5
C8 C89 H89B 109.5
H89A C89 H89B 109.5
C8 C89 H89C 109.5
H89A C89 H89C 109.5
H89B C89 H89C 109.5
C99 C9 C86 113.07(13)
C99 C9 C97 106.92(14)
C86 C9 C97 111.84(13)
C99 C9 C98 107.20(14)
C86 C9 C98 107.27(12)
C97 C9 C98 110.45(13)
C9 C97 H97A 109.5
C9 C97 H97B 109.5
H97A C97 H97B 109.5
C9 C97 H97C 109.5
H97A C97 H97C 109.5
H97B C97 H97C 109.5
C9 C98 H98A 109.5
C9 C98 H98B 109.5
H98A C98 H98B 109.5
C9 C98 H98C 109.5
H98A C98 H98C 109.5
H98B C98 H98C 109.5
C9 C99 H99A 109.5
C9 C99 H99B 109.5
H99A C99 H99B 109.5
C9 C99 H99C 109.5
H99A C99 H99C 109.5
H99B C99 H99C 109.5
N1 C2N C1N 178.6(3)
C2N C1N H1NA 109.5
C2N C1N H1NB 109.5
H1NA C1N H1NB 109.5
C2N C1N H1NC 109.5
H1NA C1N H1NC 109.5
H1NB C1N H1NC 109.5
C4N C3N H3NA 109.5
C4N C3N H3NB 109.5
H3NA C3N H3NB 109.5
C4N C3N H3NC 109.5
H3NA C3N H3NC 109.5
H3NB C3N H3NC 109.5
N2 C4N C3N 179.8(4)

loop_
_geom_bond_atom_site_label_1
_geom_bond_atom_site_label_2
_geom_bond_distance
P1 C31 1.7960(15)
P1 C1 1.8025(15)
P1 C11 1.8046(15)
P1 C21 1.8062(16)
C1 C2 1.530(2)
C1 H1A 0.9900
C1 H1B 0.9900
C2 H2A 0.9800
C2 H2B 0.9800
C2 H2C 0.9800
C11 C16 1.399(2)
C11 C12 1.402(2)
C12 C13 1.394(2)
C12 H12A 0.9500
C13 C14 1.393(2)
C13 H13A 0.9500
C14 C15 1.394(2)
C14 H14A 0.9500
C15 C16 1.392(2)
C15 H15A 0.9500
C16 H16A 0.9500
C21 C22 1.397(2)
C21 C26 1.409(2)
C22 C23 1.398(2)
C22 H22A 0.9500
C23 C24 1.390(3)
C23 H23A 0.9500
C24 C25 1.388(3)
C24 H24A 0.9500
C25 C26 1.391(2)
C25 H25A 0.9500
C26 H26A 0.9500
C31 C32 1.405(2)
C31 C36 1.406(2)
C32 C33 1.390(2)
C32 H32A 0.9500
C33 C34 1.395(2)
C33 H33A 0.9500
C34 C35 1.388(2)
C34 H34A 0.9500
C35 C36 1.393(2)
C35 H35A 0.9500
C36 H36A 0.9500
P2 C51 1.7999(15)
P2 C41 1.8002(16)
P2 C61 1.8002(15)
P2 C3 1.8047(16)
C3 C4 1.546(2)
C3 H3A 0.9900
C3 H3B 0.9900
C4 H4A 0.9800
C4 H4B 0.9800
C4 H4C 0.9800
C41 C46 1.390(2)
C41 C42 1.406(2)
C42 C43 1.389(3)
C42 H42A 0.9500
C43 C44 1.383(3)
C43 H43A 0.9500
C44 C45 1.378(3)
C44 H44A 0.9500
C45 C46 1.403(3)
C45 H45A 0.9500
C46 H46A 0.9500
C51 C52 1.399(2)
C51 C56 1.400(2)
C52 C53 1.396(2)
C52 H52A 0.9500
C53 C54 1.388(3)
C53 H53A 0.9500
C54 C55 1.392(3)
C54 H54A 0.9500
C55 C56 1.393(2)
C55 H55A 0.9500
C56 H56A 0.9500
C61 C62 1.395(2)
C61 C66 1.409(2)
C62 C63 1.397(2)
C62 H62A 0.9500
C63 C64 1.392(2)
C63 H63A 0.9500
C64 C65 1.395(3)
C64 H64A 0.9500
C65 C66 1.388(2)
C65 H65A 0.9500
C66 H66A 0.9500
O1 C71 1.2955(18)
C71 C76 1.451(2)
C71 C72 1.452(2)
C72 C73 1.401(2)
C72 C6 1.547(2)
C73 C74 1.402(2)
C73 H73A 0.9500
C74 C75 1.397(2)
C74 C5 1.5184(19)
C75 C76 1.400(2)
C75 H75A 0.9500
C76 C7 1.546(2)
C6 C67 1.541(2)
C6 C69 1.547(2)
C6 C68 1.548(2)
C67 H67A 0.9800
C67 H67B 0.9800
C67 H67C 0.9800
C68 H68A 0.9800
C68 H68B 0.9800
C68 H68C 0.9800
C69 H69A 0.9800
C69 H69B 0.9800
C69 H69C 0.9800
C7 C79 1.540(2)
C7 C77 1.543(2)
C7 C78 1.543(2)
C77 H77A 0.9800
C77 H77B 0.9800
C77 H77C 0.9800
C78 H78A 0.9800
C78 H78B 0.9800
C78 H78C 0.9800
C79 H79A 0.9800
C79 H79B 0.9800
C79 H79C 0.9800
C5 C84 1.525(2)
C5 H5A 0.9900
C5 H5B 0.9900
O2 C81 1.3050(18)
C81 C82 1.453(2)
C81 C86 1.453(2)
C82 C83 1.400(2)
C82 C8 1.549(2)
C83 C84 1.402(2)
C83 H83A 0.9500
C84 C85 1.397(2)
C85 C86 1.400(2)
C85 H85A 0.9500
C86 C9 1.542(2)
C8 C87 1.539(2)
C8 C89 1.541(2)
C8 C88 1.544(2)
C87 H87A 0.9800
C87 H87B 0.9800
C87 H87C 0.9800
C88 H88A 0.9800
C88 H88B 0.9800
C88 H88C 0.9800
C89 H89A 0.9800
C89 H89B 0.9800
C89 H89C 0.9800
C9 C99 1.534(2)
C9 C97 1.548(2)
C9 C98 1.549(2)
C97 H97A 0.9800
C97 H97B 0.9800
C97 H97C 0.9800
C98 H98A 0.9800
C98 H98B 0.9800
C98 H98C 0.9800
C99 H99A 0.9800
C99 H99B 0.9800
C99 H99C 0.9800
N1 C2N 1.117(3)
C2N C1N 1.462(4)
C1N H1NA 0.9800
C1N H1NB 0.9800
C1N H1NC 0.9800
N2 C4N 1.146(4)
C3N C4N 1.449(4)
C3N H3NA 0.9800
C3N H3NB 0.9800
C3N H3NC 0.9800

loop_
_geom_torsion_atom_site_label_1
_geom_torsion_atom_site_label_2
_geom_torsion_atom_site_label_3
_geom_torsion_atom_site_label_4
_geom_torsion
C31 P1 C1 C2 167.96(11)
C11 P1 C1 C2 47.73(13)
C21 P1 C1 C2 -72.48(13)
C31 P1 C11 C16 139.32(12)
C1 P1 C11 C16 -101.02(13)
C21 P1 C11 C16 20.64(15)
C31 P1 C11 C12 -47.71(14)
C1 P1 C11 C12 71.95(14)
C21 P1 C11 C12 -166.38(12)
C16 C11 C12 C13 -1.3(2)
P1 C11 C12 C13 -174.34(13)
C11 C12 C13 C14 0.2(3)
C12 C13 C14 C15 0.6(3)
C13 C14 C15 C16 -0.2(3)
C14 C15 C16 C11 -0.9(2)
C12 C11 C16 C15 1.6(2)
P1 C11 C16 C15 174.53(12)
C31 P1 C21 C22 103.55(14)
C1 P1 C21 C22 -16.60(15)
C11 P1 C21 C22 -136.58(13)
C31 P1 C21 C26 -71.56(13)
C1 P1 C21 C26 168.29(12)
C11 P1 C21 C26 48.31(14)
C26 C21 C22 C23 -1.7(2)
P1 C21 C22 C23 -176.81(13)
C21 C22 C23 C24 0.0(3)
C22 C23 C24 C25 1.4(3)
C23 C24 C25 C26 -1.0(3)
C24 C25 C26 C21 -0.7(2)
C22 C21 C26 C25 2.1(2)
P1 C21 C26 C25 177.24(12)
C1 P1 C31 C32 26.61(15)
C11 P1 C31 C32 145.92(12)
C21 P1 C31 C32 -94.89(13)
C1 P1 C31 C36 -157.30(12)
C11 P1 C31 C36 -37.99(14)
C21 P1 C31 C36 81.19(14)
C36 C31 C32 C33 0.4(2)
P1 C31 C32 C33 176.54(13)
C31 C32 C33 C34 -0.3(2)
C32 C33 C34 C35 -0.1(3)
C33 C34 C35 C36 0.4(3)
C34 C35 C36 C31 -0.3(2)
C32 C31 C36 C35 -0.1(2)
P1 C31 C36 C35 -176.21(12)
C51 P2 C3 C4 -161.61(11)
C41 P2 C3 C4 80.13(13)
C61 P2 C3 C4 -42.87(14)
C51 P2 C41 C46 -134.12(13)
C61 P2 C41 C46 106.91(14)
C3 P2 C41 C46 -14.86(16)
C51 P2 C41 C42 42.76(14)
C61 P2 C41 C42 -76.21(14)
C3 P2 C41 C42 162.02(12)
C46 C41 C42 C43 -0.3(2)
P2 C41 C42 C43 -177.23(13)
C41 C42 C43 C44 0.4(3)
C42 C43 C44 C45 -0.7(3)
C43 C44 C45 C46 0.9(3)
C42 C41 C46 C45 0.4(2)
P2 C41 C46 C45 177.21(14)
C44 C45 C46 C41 -0.7(3)
C41 P2 C51 C52 -102.18(14)
C61 P2 C51 C52 18.00(15)
C3 P2 C51 C52 136.57(13)
C41 P2 C51 C56 76.14(13)
C61 P2 C51 C56 -163.68(12)
C3 P2 C51 C56 -45.11(14)
C56 C51 C52 C53 1.1(2)
P2 C51 C52 C53 179.38(13)
C51 C52 C53 C54 0.0(3)
C52 C53 C54 C55 -0.7(3)
C53 C54 C55 C56 0.2(3)
C54 C55 C56 C51 0.9(2)
C52 C51 C56 C55 -1.6(2)
P2 C51 C56 C55 -179.90(12)
C51 P2 C61 C62 -124.81(13)
C41 P2 C61 C62 -7.00(15)
C3 P2 C61 C62 116.59(13)
C51 P2 C61 C66 59.33(14)
C41 P2 C61 C66 177.13(12)
C3 P2 C61 C66 -59.27(14)
C66 C61 C62 C63 -0.9(2)
P2 C61 C62 C63 -176.65(12)
C61 C62 C63 C64 -0.3(2)
C62 C63 C64 C65 0.9(2)
C63 C64 C65 C66 -0.2(3)
C64 C65 C66 C61 -1.0(2)
C62 C61 C66 C65 1.6(2)
P2 C61 C66 C65 177.52(13)
O1 C71 C72 C73 -179.08(14)
C76 C71 C72 C73 -1.0(2)
O1 C71 C72 C6 -2.4(2)
C76 C71 C72 C6 175.75(13)
C71 C72 C73 C74 0.5(2)
C6 C72 C73 C74 -176.08(13)
C72 C73 C74 C75 0.7(2)
C72 C73 C74 C5 -177.97(13)
C73 C74 C75 C76 -1.6(2)
C5 C74 C75 C76 177.06(13)
C74 C75 C76 C71 1.2(2)
C74 C75 C76 C7 177.41(14)
O1 C71 C76 C75 178.26(14)
C72 C71 C76 C75 0.1(2)
O1 C71 C76 C7 2.0(2)
C72 C71 C76 C7 -176.16(13)
C73 C72 C6 C67 -4.3(2)
C71 C72 C6 C67 179.04(14)
C73 C72 C6 C69 -123.99(16)
C71 C72 C6 C69 59.35(19)
C73 C72 C6 C68 114.90(16)
C71 C72 C6 C68 -61.76(18)
C75 C76 C7 C79 3.5(2)
C71 C76 C7 C79 179.73(15)
C75 C76 C7 C77 -115.44(16)
C71 C76 C7 C77 60.77(18)
C75 C76 C7 C78 123.80(16)
C71 C76 C7 C78 -59.99(19)
C75 C74 C5 C84 -88.35(17)
C73 C74 C5 C84 90.28(17)
O2 C81 C82 C83 177.95(13)
C86 C81 C82 C83 -0.23(19)
O2 C81 C82 C8 1.4(2)
C86 C81 C82 C8 -176.75(12)
C81 C82 C83 C84 -0.1(2)
C8 C82 C83 C84 176.45(12)
C82 C83 C84 C85 0.5(2)
C82 C83 C84 C5 -178.66(13)
C74 C5 C84 C85 88.07(16)
C74 C5 C84 C83 -92.85(16)
C83 C84 C85 C86 -0.6(2)
C5 C84 C85 C86 178.54(13)
C84 C85 C86 C81 0.3(2)
C84 C85 C86 C9 -173.17(13)
O2 C81 C86 C85 -178.07(13)
C82 C81 C86 C85 0.1(2)
O2 C81 C86 C9 -4.6(2)
C82 C81 C86 C9 173.60(13)
C83 C82 C8 C87 120.92(15)
C81 C82 C8 C87 -62.56(17)
C83 C82 C8 C89 1.22(19)
C81 C82 C8 C89 177.74(13)
C83 C82 C8 C88 -118.18(15)
C81 C82 C8 C88 58.34(17)
C85 C86 C9 C99 -9.0(2)
C81 C86 C9 C99 177.47(15)
C85 C86 C9 C97 -129.80(15)
C81 C86 C9 C97 56.71(18)
C85 C86 C9 C98 108.94(15)
C81 C86 C9 C98 -64.55(17)
